data_4111755
loop_
_publ_author_name
'X. Z. Yan'
'J. Pawlas'
'T. Goodson'
'J. F. Hartwig'

_publ_section_title
;
 Polaron Delocalization in Ladder Macromolecular Systems
;
_journal_name_full 'Journal of the American Chemical Society'
_journal_page_first 9105
_journal_page_last 9116
_journal_paper_doi 10.1021/ja050184n
_journal_volume 127
_journal_year 2005
_chemical_formula_sum 'C57 H60 N3 O2'
_chemical_formula_weight 819.12
_space_group_IT_number 2
_symmetry_cell_setting triclinic
_symmetry_Int_Tables_number 2
_symmetry_space_group_name_Hall '-P 1'
_symmetry_space_group_name_H-M 'P -1'
_audit_creation_date 'Mon Dec 12 11:00:05 2000'
_audit_creation_method 'from TEXRAY.INF file'
_cell_angle_alpha 93.178(2)
_cell_angle_beta 94.933(2)
_cell_angle_gamma 95.508(2)
_cell_formula_units_Z 2
_cell_length_a 10.3141(3)
_cell_length_b 13.1178(4)
_cell_length_c 17.064(1)
_cell_measurement_reflns_used 0
_cell_measurement_temperature 183.2
_cell_measurement_theta_max 0.0
_cell_measurement_theta_min 0.0
_cell_volume 2284.83(17)
_computing_cell_refinement 'MSC/AFC Diffractometer Control'
_computing_data_collection 'MSC/AFC Diffractometer Control'
_computing_data_reduction teXsan
_computing_publication_material teXsan
_computing_structure_refinement teXsan
_diffrn_ambient_temperature 183.2
_diffrn_measurement_device unknown
_diffrn_measurement_method 'omega scans with profile analysis'
_diffrn_orient_matrix_UB_11 0.00000
_diffrn_orient_matrix_UB_12 0.00000
_diffrn_orient_matrix_UB_13 0.00000
_diffrn_orient_matrix_UB_21 0.00000
_diffrn_orient_matrix_UB_22 0.00000
_diffrn_orient_matrix_UB_23 0.00000
_diffrn_orient_matrix_UB_31 0.00000
_diffrn_orient_matrix_UB_32 0.00000
_diffrn_orient_matrix_UB_33 0.00000
_diffrn_radiation_monochromator graphite
_diffrn_radiation_source 'X-ray tube'
_diffrn_radiation_type MoKalpha
_diffrn_radiation_wavelength 0.7107
_diffrn_reflns_av_R_equivalents 0.00
_diffrn_reflns_limit_h_max 12
_diffrn_reflns_limit_h_min 0
_diffrn_reflns_limit_k_max 15
_diffrn_reflns_limit_k_min -15
_diffrn_reflns_limit_l_max 20
_diffrn_reflns_limit_l_min -20
_diffrn_reflns_number 8093
_diffrn_reflns_theta_max 25.10
_diffrn_standards_decay_% 0.00
_diffrn_standards_interval_count 0
_diffrn_standards_number 0
_exptl_absorpt_coefficient_mu 0.071
_exptl_absorpt_correction_type none
_exptl_crystal_colour colorless
_exptl_crystal_density_diffrn 1.191
_exptl_crystal_description plate
_exptl_crystal_F_000 878.00
_exptl_crystal_size_max 0.130
_exptl_crystal_size_mid 0.100
_exptl_crystal_size_min 0.060
_refine_diff_density_max 0.59
_refine_diff_density_min -0.58
_refine_ls_extinction_method none
_refine_ls_goodness_of_fit_obs 3.501
_refine_ls_hydrogen_treatment noref
_refine_ls_matrix_type full
_refine_ls_number_parameters 550
_refine_ls_number_reflns 4712
_refine_ls_number_restraints 0
_refine_ls_R_factor_obs 0.0606
_refine_ls_shift/esd_max 3.5215
_refine_ls_structure_factor_coef F
_refine_ls_weighting_scheme sigma
_refine_ls_wR_factor_obs 0.0775
_reflns_number_observed 4712
_reflns_number_total 8093
_reflns_observed_criterion 5.00
_cod_data_source_file ja050184nsi20050203_083427.cif
_cod_data_source_block SRH466_HARTWIG_-_PAWLAS
_cod_original_cell_volume 2284.8(1)
_cod_original_sg_symbol_H-M 'P -1 '
_cod_original_formula_sum 'C57 H60 N3 O2 '
_cod_database_code 4111755

loop_
_symmetry_equiv_pos_as_xyz
'   +x,   +y,   +z'
'   -x,   -y,   -z'

loop_
_atom_site_aniso_label
_atom_site_aniso_U_11
_atom_site_aniso_U_22
_atom_site_aniso_U_33
_atom_site_aniso_U_12
_atom_site_aniso_U_13
_atom_site_aniso_U_23
O(1) 0.030(1) 0.043(1) 0.048(1) -0.002(1) 0.007(1) 0.008(1)
O(2) 0.051(2) 0.052(2) 0.074(2) 0.021(1) 0.011(1) -0.022(1)
N(1) 0.034(2) 0.025(2) 0.052(2) -0.003(1) 0.016(1) -0.006(1)
N(2) 0.032(2) 0.033(2) 0.060(2) -0.005(1) 0.016(1) -0.016(1)
N(3) 0.034(1) 0.027(2) 0.036(2) -0.004(1) 0.011(1) -0.006(1)
C(1) 0.033(2) 0.027(2) 0.037(2) -0.001(1) 0.012(2) -0.004(1)
C(2) 0.035(2) 0.027(2) 0.049(2) 0.004(1) 0.010(2) -0.002(2)
C(3) 0.030(2) 0.032(2) 0.047(2) 0.000(2) 0.005(2) -0.004(2)
C(4) 0.033(2) 0.027(2) 0.039(2) -0.002(1) 0.013(2) 0.000(1)
C(5) 0.036(2) 0.026(2) 0.037(2) 0.006(1) 0.012(2) 0.002(1)
C(6) 0.032(2) 0.036(2) 0.035(2) 0.001(2) 0.006(1) 0.001(2)
C(7) 0.030(2) 0.023(2) 0.043(2) 0.002(1) 0.010(2) -0.004(1)
C(8) 0.029(2) 0.038(2) 0.044(2) 0.005(1) 0.003(2) -0.002(2)
C(9) 0.038(2) 0.034(2) 0.037(2) 0.004(2) 0.007(2) 0.005(2)
C(10) 0.030(2) 0.024(2) 0.044(2) 0.001(1) 0.009(2) 0.001(2)
C(11) 0.033(2) 0.030(2) 0.042(2) 0.001(1) 0.004(2) -0.001(2)
C(12) 0.038(2) 0.028(2) 0.036(2) 0.001(1) 0.006(2) 0.001(1)
C(13) 0.033(2) 0.040(2) 0.048(2) -0.002(2) 0.005(2) 0.001(2)
C(14) 0.034(2) 0.051(2) 0.057(2) -0.001(2) 0.010(2) 0.006(2)
C(15) 0.042(2) 0.057(3) 0.064(3) 0.002(2) 0.009(2) 0.004(2)
C(16) 0.077(3) 0.053(3) 0.081(3) 0.014(2) 0.017(2) -0.006(2)
C(17) 0.071(3) 0.066(3) 0.108(4) 0.006(2) 0.022(3) -0.017(3)
C(18) 0.116(4) 0.072(3) 0.091(4) 0.005(3) 0.030(3) -0.005(3)
C(19) 0.031(2) 0.029(2) 0.041(2) -0.002(1) 0.010(2) -0.011(2)
C(20) 0.045(2) 0.037(2) 0.048(2) 0.012(2) 0.014(2) 0.005(2)
C(21) 0.048(2) 0.050(2) 0.043(2) 0.011(2) 0.017(2) -0.002(2)
C(22) 0.032(2) 0.036(2) 0.052(2) 0.005(2) 0.002(2) -0.014(2)
C(23) 0.050(2) 0.036(2) 0.050(2) 0.008(2) -0.001(2) 0.001(2)
C(24) 0.047(2) 0.038(2) 0.038(2) 0.002(2) 0.008(2) -0.002(2)
C(25) 0.077(3) 0.104(4) 0.087(4) 0.044(3) 0.020(3) -0.042(3)
C(31) 0.031(2) 0.027(2) 0.040(2) -0.001(1) 0.008(2) -0.003(2)
C(32) 0.042(2) 0.035(2) 0.037(2) 0.000(2) 0.014(2) -0.007(2)
C(33) 0.044(2) 0.035(2) 0.037(2) -0.001(2) 0.003(2) -0.010(2)
C(34) 0.032(2) 0.034(2) 0.036(2) -0.001(1) 0.002(2) -0.002(2)
C(35) 0.033(2) 0.024(2) 0.034(2) 0.003(1) 0.008(1) -0.002(1)
C(36) 0.033(2) 0.025(2) 0.032(2) 0.001(1) 0.002(1) -0.004(1)
C(37) 0.029(2) 0.028(2) 0.030(2) -0.001(1) 0.004(1) -0.003(1)
C(38) 0.035(2) 0.025(2) 0.040(2) 0.003(1) 0.006(2) -0.002(1)
C(39) 0.039(2) 0.021(2) 0.044(2) 0.001(1) 0.010(2) -0.002(1)
C(40) 0.033(2) 0.028(2) 0.042(2) -0.003(1) 0.009(2) 0.000(2)
C(41) 0.033(2) 0.024(2) 0.035(2) 0.000(1) 0.006(1) -0.002(1)
C(42) 0.035(2) 0.022(2) 0.036(2) 0.002(1) 0.005(2) -0.001(1)
C(43) 0.025(2) 0.026(2) 0.034(2) -0.002(1) 0.006(1) -0.004(1)
C(44) 0.033(2) 0.030(2) 0.030(2) 0.002(1) 0.002(1) -0.003(1)
C(45) 0.036(2) 0.025(2) 0.037(2) 0.001(1) 0.009(1) 0.002(1)
C(46) 0.066(3) 0.087(3) 0.054(3) 0.024(2) 0.014(2) 0.016(2)
C(47) 0.058(3) 0.078(3) 0.081(3) 0.016(2) 0.014(3) 0.020(3)
C(48) 0.075(3) 0.079(4) 0.091(4) 0.006(3) -0.017(3) 0.012(3)
C(49) 0.104(4) 0.083(4) 0.061(3) 0.004(3) -0.010(3) 0.021(3)
C(50) 0.081(3) 0.091(4) 0.064(3) 0.002(3) 0.004(3) 0.026(3)
C(51) 0.066(3) 0.085(3) 0.061(3) 0.006(2) 0.000(2) 0.021(2)
C(52) 0.058(3) 0.069(3) 0.058(3) 0.025(2) 0.004(2) 0.003(2)
C(53) 0.047(2) 0.071(3) 0.061(3) 0.006(2) 0.002(2) 0.009(2)
C(54) 0.062(3) 0.047(2) 0.059(3) 0.009(2) -0.014(2) -0.004(2)
C(55) 0.051(3) 0.073(3) 0.061(3) 0.017(2) 0.005(2) -0.014(2)
C(56) 0.059(3) 0.068(3) 0.063(3) -0.004(2) 0.012(2) 0.000(2)
C(57) 0.071(3) 0.046(2) 0.057(3) 0.014(2) 0.001(2) 0.002(2)

loop_
_atom_site_label
_atom_site_fract_x
_atom_site_fract_y
_atom_site_fract_z
_atom_site_U_iso_or_equiv
_atom_site_thermal_displace_type
O(1) -0.4283(2) -0.4206(2) 0.1581(1) 0.0405(7) Uij
O(2) -0.1484(2) 0.4469(2) 0.3260(2) 0.0587(9) Uij
N(1) 0.0191(2) -0.2105(2) 0.0584(2) 0.0370(8) Uij
N(2) 0.1877(2) 0.1804(2) 0.2083(2) 0.0421(9) Uij
N(3) 0.5902(2) 0.1920(2) 0.0804(1) 0.0328(8) Uij
C(1) 0.1419(3) 0.0816(2) 0.1726(2) 0.0323(9) Uij
C(2) 0.0176(3) 0.0610(2) 0.1339(2) 0.0369(10) Uij
C(3) -0.0229(3) -0.0353(2) 0.0971(2) 0.0368(10) Uij
C(4) 0.0590(3) -0.1126(2) 0.0993(2) 0.0326(9) Uij
C(5) 0.1809(3) -0.0938(2) 0.1419(2) 0.0325(9) Uij
C(6) 0.2225(3) 0.0022(2) 0.1781(2) 0.0344(9) Uij
C(7) -0.0973(3) -0.2657(2) 0.0819(2) 0.0318(9) Uij
C(8) -0.0975(3) -0.3039(2) 0.1560(2) 0.0371(10) Uij
C(9) -0.2093(3) -0.3557(2) 0.1789(2) 0.0360(10) Uij
C(10) -0.3229(3) -0.3682(2) 0.1289(2) 0.0325(9) Uij
C(11) -0.3246(3) -0.3305(2) 0.0544(2) 0.0351(10) Uij
C(12) -0.2106(3) -0.2795(2) 0.0315(2) 0.0339(9) Uij
C(13) -0.5513(3) -0.4324(2) 0.1107(2) 0.041(1) Uij
C(14) -0.6469(3) -0.4977(3) 0.1530(2) 0.047(1) Uij
C(15) -0.6683(3) -0.4570(3) 0.2347(2) 0.054(1) Uij
C(16) -0.7348(4) -0.3614(3) 0.2357(3) 0.070(1) Uij
C(17) -0.7599(4) -0.3176(3) 0.3179(3) 0.082(2) Uij
C(18) -0.8550(5) -0.3814(4) 0.3601(3) 0.093(2) Uij
C(19) 0.0975(3) 0.2455(2) 0.2386(2) 0.0339(9) Uij
C(20) 0.0510(3) 0.2302(2) 0.3103(2) 0.042(1) Uij
C(21) -0.0318(3) 0.2955(3) 0.3415(2) 0.046(1) Uij
C(22) -0.0687(3) 0.3773(3) 0.3000(2) 0.041(1) Uij
C(23) -0.0242(3) 0.3914(3) 0.2272(2) 0.046(1) Uij
C(24) 0.0586(3) 0.3260(3) 0.1968(2) 0.041(1) Uij
C(25) -0.1793(4) 0.4460(4) 0.4047(3) 0.088(2) Uij
C(26a) -0.289(1) 0.520(1) 0.4181(8) 0.113(4) Uij
C(26b) -0.247(2) 0.557(2) 0.409(1) 0.112(6) Uij
C(27a) -0.286(1) 0.567(1) 0.4890(9) 0.175(5) Uij
C(27b) -0.205(2) 0.613(2) 0.432(1) 0.124(8) Uij
C(28b) -0.371(2) 0.687(1) 0.422(1) 0.157(6) Uij
C(28a) -0.416(1) 0.637(1) 0.5009(8) 0.121(5) Uij
C(29a) -0.347(2) 0.719(1) 0.498(1) 0.154(6) Uij
C(29b) -0.416(2) 0.704(1) 0.4901(9) 0.113(5) Uij
C(30) -0.4927(5) 0.7883(4) 0.5092(3) 0.102(2) Uij
C(31) 0.3217(3) 0.2176(2) 0.2083(2) 0.0331(9) Uij
C(32) 0.3844(3) 0.2803(2) 0.2715(2) 0.0379(10) Uij
C(33) 0.5152(3) 0.3137(2) 0.2703(2) 0.039(1) Uij
C(34) 0.5868(3) 0.2854(2) 0.2091(2) 0.0346(9) Uij
C(35) 0.5233(3) 0.2244(2) 0.1452(2) 0.0301(9) Uij
C(36) 0.3907(3) 0.1921(2) 0.1450(2) 0.0304(9) Uij
C(37) 0.6965(3) 0.2533(2) 0.0534(2) 0.0297(9) Uij
C(38) 0.7080(3) 0.3602(2) 0.0633(2) 0.0334(9) Uij
C(39) 0.8126(3) 0.4154(2) 0.0342(2) 0.0346(9) Uij
C(40) 0.9036(3) 0.3684(2) -0.0058(2) 0.0347(9) Uij
C(41) 0.8919(3) 0.2617(2) -0.0172(2) 0.0308(9) Uij
C(42) 0.7899(3) 0.2053(2) 0.0154(2) 0.0310(9) Uij
C(43) 0.5455(3) 0.0948(2) 0.0393(2) 0.0284(9) Uij
C(44) 0.5344(3) 0.0066(2) 0.0801(2) 0.0312(9) Uij
C(45) 0.4896(3) -0.0874(2) 0.0415(2) 0.0324(9) Uij
C(46) 0.9389(4) 0.0761(4) 0.6512(2) 0.067(1) Uij
C(47) 0.8229(4) 0.0301(3) 0.6143(3) 0.071(2) Uij
C(48) 0.7906(5) 0.0427(4) 0.5360(3) 0.083(2) Uij
C(49) 0.8757(5) 0.1009(4) 0.4940(3) 0.083(2) Uij
C(50) 0.9906(5) 0.1464(4) 0.5311(3) 0.079(2) Uij
C(51) 1.0227(4) 0.1344(3) 0.6099(3) 0.070(1) Uij
C(52) 0.2831(4) 0.0925(3) 0.7585(2) 0.060(1) Uij
C(53) 0.2539(4) -0.0089(3) 0.7349(2) 0.059(1) Uij
C(54) 0.3408(4) -0.0602(3) 0.6956(2) 0.057(1) Uij
C(55) 0.4572(4) -0.0087(3) 0.6788(2) 0.062(1) Uij
C(56) 0.4854(4) 0.0935(3) 0.7024(2) 0.064(1) Uij
C(57) 0.3980(4) 0.1443(3) 0.7418(2) 0.058(1) Uij
H(1) -0.0403 0.1131 0.1325 0.0444 Uij
H(2) -0.1080 -0.0481 0.0700 0.0441 Uij
H(3) 0.2362 -0.1475 0.1463 0.0390 Uij
H(4) 0.3063 0.0140 0.2066 0.0412 Uij
H(5) -0.0203 -0.2942 0.1914 0.0443 Uij
H(6) -0.2081 -0.3830 0.2293 0.0431 Uij
H(7) -0.4024 -0.3392 0.0196 0.0422 Uij
H(8) -0.2108 -0.2540 -0.0195 0.0408 Uij
H(9) -0.5817 -0.3670 0.1037 0.0488 Uij
H(10) -0.5413 -0.4648 0.0607 0.0488 Uij
H(11) -0.7288 -0.5046 0.1221 0.0566 Uij
H(12) -0.6158 -0.5632 0.1570 0.0566 Uij
H(13) -0.7205 -0.5080 0.2586 0.0651 Uij
H(14) -0.5856 -0.4432 0.2645 0.0651 Uij
H(15) -0.6817 -0.3106 0.2121 0.0837 Uij
H(16) -0.8166 -0.3754 0.2053 0.0837 Uij
H(17) -0.6787 -0.3090 0.3496 0.0978 Uij
H(18) -0.7918 -0.2527 0.3120 0.0978 Uij
H(19) -0.9403 -0.3812 0.3343 0.1107 Uij
H(20) -0.8536 -0.3540 0.4129 0.1107 Uij
H(21) -0.8318 -0.4498 0.3600 0.1107 Uij
H(22) 0.0757 0.1739 0.3389 0.0503 Uij
H(23) -0.0633 0.2843 0.3914 0.0555 Uij
H(24) -0.0508 0.4464 0.1978 0.0547 Uij
H(25) 0.0891 0.3366 0.1466 0.0493 Uij
H(26) -0.2125 0.3789 0.4158 0.1060 Uij
H(27) -0.1031 0.4676 0.4393 0.1060 Uij
H(28b) -0.2720 0.5767 0.3817 0.1179 Uij
H(28a) -0.2026 0.5427 0.4431 0.0641 Uij
H(29b) -0.3447 0.5658 0.3927 0.0641 Uij
H(29a) -0.3698 0.4863 0.4013 0.1179 Uij
H(30) -0.2925 0.5125 0.5250 0.2131 Uij
H(31) -0.2086 0.6091 0.5022 0.2131 Uij
H(32) -0.4839 0.6244 0.4599 0.1511 Uij
H(33) -0.4508 0.6302 0.5506 0.1511 Uij
H(34) -0.2829 0.7323 0.5396 0.1752 Uij
H(35) -0.3142 0.7256 0.4488 0.1752 Uij
H(36) -0.4698 0.8591 0.5026 0.1218 Uij
H(37) -0.5614 0.7624 0.4705 0.1218 Uij
H(38) -0.5208 0.7804 0.5602 0.1218 Uij
H(39) 0.3379 0.2999 0.3147 0.0453 Uij
H(40) 0.5575 0.3575 0.3130 0.0474 Uij
H(41) 0.6775 0.3071 0.2107 0.0415 Uij
H(42) 0.3467 0.1520 0.1008 0.0364 Uij
H(43) 0.6453 0.3945 0.0896 0.0401 Uij
H(44) 0.8220 0.4882 0.0420 0.0416 Uij
H(45) 0.9739 0.4085 -0.0255 0.0417 Uij
H(46) 0.7845 0.1324 0.0115 0.0371 Uij
H(47) 0.5576 0.0106 0.1354 0.0374 Uij
H(48) 0.4827 -0.1487 0.0709 0.0390 Uij
H(49) 0.9610 0.0674 0.7055 0.0801 Uij
H(50) 0.7647 -0.0104 0.6431 0.0850 Uij
H(51) 0.7098 0.0112 0.5108 0.0999 Uij
H(52) 0.8542 0.1094 0.4397 0.1005 Uij
H(53) 1.0492 0.1868 0.5023 0.0942 Uij
H(54) 1.1029 0.1665 0.6354 0.0844 Uij
H(55) 0.2232 0.1272 0.7866 0.0725 Uij
H(56) 0.1732 -0.0439 0.7458 0.0710 Uij
H(57) 0.3210 -0.1311 0.6799 0.0690 Uij
H(58) 0.5176 -0.0436 0.6511 0.0741 Uij
H(59) 0.5657 0.1290 0.6913 0.0765 Uij
H(60) 0.4173 0.2152 0.7575 0.0693 Uij

loop_
_atom_type_symbol
_atom_type_oxidation_number
_atom_type_number_in_cell
_atom_type_scat_dispersion_real
_atom_type_scat_dispersion_imag
_atom_type_scat_source
C 0 114 0.003 0.002 'International Tables'
H 0 120 0.000 0.000 'International Tables'
N 0 6 0.006 0.003 'International Tables'
O 0 4 0.011 0.006 'International Tables'

loop_
_geom_angle_atom_site_label_1
_geom_angle_atom_site_label_2
_geom_angle_atom_site_label_3
_geom_angle
_geom_angle_publ_flag
C(10) O(1) C(13) 118.3(2) yes
C(22) O(2) C(25) 118.3(3) yes
C(4) N(1) C(7) 116.2(2) yes
C(4) N(1) C(41) 120.4(2) yes
C(7) N(1) C(41) 120.6(2) yes
C(1) N(2) C(19) 120.1(2) yes
C(1) N(2) C(31) 119.8(2) yes
C(19) N(2) C(31) 119.9(2) yes
C(35) N(3) C(37) 122.6(2) yes
C(35) N(3) C(43) 118.3(2) yes
C(37) N(3) C(43) 119.1(2) yes
N(2) C(1) C(2) 121.7(3) yes
N(2) C(1) C(6) 119.5(3) yes
C(2) C(1) C(6) 118.8(3) yes
C(1) C(2) C(3) 120.5(3) yes
C(2) C(3) C(4) 120.7(3) yes
N(1) C(4) C(3) 120.6(3) yes
N(1) C(4) C(5) 120.6(3) yes
C(3) C(4) C(5) 118.8(3) yes
C(4) C(5) C(6) 120.7(3) yes
C(1) C(6) C(5) 120.3(3) yes
N(1) C(7) C(8) 120.3(3) yes
N(1) C(7) C(12) 120.4(3) yes
C(8) C(7) C(12) 119.2(3) yes
C(7) C(8) C(9) 120.4(3) yes
C(8) C(9) C(10) 120.4(3) yes
O(1) C(10) C(9) 115.3(3) yes
O(1) C(10) C(11) 124.6(3) yes
C(9) C(10) C(11) 120.1(3) yes
C(10) C(11) C(12) 119.0(3) yes
C(7) C(12) C(11) 120.9(3) yes
O(1) C(13) C(14) 107.8(3) yes
C(13) C(14) C(15) 115.5(3) yes
C(14) C(15) C(16) 113.5(3) yes
C(15) C(16) C(17) 115.3(4) yes
C(16) C(17) C(18) 115.7(4) yes
N(2) C(19) C(20) 120.6(3) yes
N(2) C(19) C(24) 120.3(3) yes
C(20) C(19) C(24) 119.1(3) yes
C(19) C(20) C(21) 120.9(3) yes
C(20) C(21) C(22) 119.9(3) yes
O(2) C(22) C(21) 124.5(3) yes
O(2) C(22) C(23) 116.2(3) yes
C(21) C(22) C(23) 119.3(3) yes
C(22) C(23) C(24) 120.3(3) yes
C(19) C(24) C(23) 120.6(3) yes
O(2) C(25) C(26a) 109.6(6) yes
O(2) C(25) C(26b) 97.9(7) yes
C(26a) C(25) C(26b) 22.8(7) yes
C(25) C(26a) C(26b) 86(2) yes
C(25) C(26a) C(27a) 116(1) yes
C(25) C(26a) C(27b) 97(1) yes
C(26b) C(26a) C(27a) 88(2) yes
C(26b) C(26a) C(27b) 24(2) yes
C(27a) C(26a) C(27b) 63(1) yes
C(25) C(26b) C(26a) 70(2) yes
C(25) C(26b) C(27a) 104(1) yes
C(25) C(26b) C(27b) 121(2) yes
C(26a) C(26b) C(27a) 64(2) yes
C(26a) C(26b) C(27b) 136(3) yes
C(27a) C(26b) C(27b) 72(2) yes
C(26a) C(27a) C(26b) 26.4(9) yes
C(26a) C(27a) C(27b) 61(1) yes
C(26a) C(27a) C(28a) 113(1) yes
C(26b) C(27a) C(27b) 34(1) yes
C(26b) C(27a) C(28a) 115(1) yes
C(27b) C(27a) C(28a) 109(1) yes
C(26a) C(27b) C(26b) 18(1) yes
C(26a) C(27b) C(27a) 54(1) yes
C(26b) C(27b) C(27a) 72(2) yes
C(28a) C(28b) C(29a) 48(1) yes
C(28a) C(28b) C(29b) 34.0(9) yes
C(29a) C(28b) C(29b) 31.5(10) yes
C(27a) C(28a) C(28b) 82(1) yes
C(27a) C(28a) C(29a) 92(1) yes
C(27a) C(28a) C(29b) 123(1) yes
C(28b) C(28a) C(29a) 54(1) yes
C(28b) C(28a) C(29b) 53(1) yes
C(29a) C(28a) C(29b) 35(1) yes
C(28b) C(29a) C(28a) 77(1) yes
C(28b) C(29a) C(29b) 71(2) yes
C(28b) C(29a) C(30) 99(1) yes
C(28a) C(29a) C(29b) 46(1) yes
C(28a) C(29a) C(30) 89(1) yes
C(29b) C(29a) C(30) 47(2) yes
C(28b) C(29b) C(28a) 91(1) yes
C(28b) C(29b) C(29a) 76(2) yes
C(28b) C(29b) C(30) 124(1) yes
C(28a) C(29b) C(29a) 98(2) yes
C(28a) C(29b) C(30) 136(2) yes
C(29a) C(29b) C(30) 111(2) yes
C(29a) C(30) C(29b) 21.2(9) yes
N(2) C(31) C(32) 120.4(3) yes
N(2) C(31) C(36) 120.1(3) yes
C(32) C(31) C(36) 119.6(3) yes
C(31) C(32) C(33) 118.9(3) yes
C(32) C(33) C(34) 122.3(3) yes
C(33) C(34) C(35) 118.8(3) yes
N(3) C(35) C(34) 122.0(2) yes
N(3) C(35) C(36) 118.6(3) yes
C(34) C(35) C(36) 119.4(3) yes
C(31) C(36) C(35) 121.0(3) yes
N(3) C(37) C(38) 121.7(3) yes
N(3) C(37) C(42) 118.8(3) yes
C(38) C(37) C(42) 119.5(3) yes
C(37) C(38) C(39) 118.7(3) yes
C(38) C(39) C(40) 122.2(3) yes
C(39) C(40) C(41) 119.6(3) yes
N(1) C(41) C(40) 121.7(3) yes
N(1) C(41) C(42) 119.9(3) yes
C(40) C(41) C(42) 118.3(3) yes
C(37) C(42) C(41) 121.5(3) yes
N(3) C(43) C(44) 120.2(3) yes
N(3) C(43) C(45) 121.0(3) yes
C(44) C(43) C(45) 118.7(3) yes
C(43) C(44) C(45) 120.9(3) yes
C(43) C(45) C(44) 120.4(3) yes
C(47) C(46) C(51) 119.9(4) yes
C(46) C(47) C(48) 120.2(4) yes
C(47) C(48) C(49) 119.9(4) yes
C(48) C(49) C(50) 119.6(4) yes
C(49) C(50) C(51) 120.5(4) yes
C(46) C(51) C(50) 119.8(4) yes
C(53) C(52) C(57) 120.5(4) yes
C(52) C(53) C(54) 120.1(4) yes
C(53) C(54) C(55) 119.7(4) yes
C(54) C(55) C(56) 119.7(4) yes
C(55) C(56) C(57) 120.3(4) yes
C(52) C(57) C(56) 119.7(4) yes

loop_
_geom_bond_atom_site_label_1
_geom_bond_atom_site_label_2
_geom_bond_distance
_geom_bond_publ_flag
O(1) C(10) 1.374(3) yes
O(1) C(13) 1.435(4) yes
O(2) C(22) 1.367(4) yes
O(2) C(25) 1.406(5) yes
N(1) C(4) 1.434(4) yes
N(1) C(7) 1.441(4) yes
N(1) C(41) 1.401(4) yes
N(2) C(1) 1.421(4) yes
N(2) C(19) 1.431(4) yes
N(2) C(31) 1.420(4) yes
N(3) C(35) 1.419(4) yes
N(3) C(37) 1.421(4) yes
N(3) C(43) 1.436(4) yes
C(1) C(2) 1.386(4) yes
C(1) C(6) 1.396(4) yes
C(2) C(3) 1.390(4) yes
C(3) C(4) 1.381(4) yes
C(4) C(5) 1.390(4) yes
C(5) C(6) 1.384(4) yes
C(7) C(8) 1.385(4) yes
C(7) C(12) 1.381(4) yes
C(8) C(9) 1.379(4) yes
C(9) C(10) 1.379(4) yes
C(10) C(11) 1.390(4) yes
C(11) C(12) 1.393(4) yes
C(13) C(14) 1.502(4) yes
C(14) C(15) 1.508(5) yes
C(15) C(16) 1.485(5) yes
C(16) C(17) 1.538(6) yes
C(17) C(18) 1.487(6) yes
C(19) C(20) 1.370(4) yes
C(19) C(24) 1.379(4) yes
C(20) C(21) 1.384(4) yes
C(21) C(22) 1.383(5) yes
C(22) C(23) 1.377(5) yes
C(23) C(24) 1.379(5) yes
C(25) C(26a) 1.59(1) yes
C(25) C(26b) 1.68(2) yes
C(26a) C(26b) 0.65(2) yes
C(26a) C(27a) 1.32(2) yes
C(26a) C(27b) 1.42(3) yes
C(26b) C(27a) 1.46(2) yes
C(26b) C(27b) 0.87(2) yes
C(27a) C(27b) 1.45(2) yes
C(27a) C(28a) 1.72(2) yes
C(28b) C(28a) 1.60(2) yes
C(28b) C(29a) 1.33(2) yes
C(28b) C(29b) 1.30(2) yes
C(28a) C(29a) 1.23(2) yes
C(28a) C(29b) 0.90(2) yes
C(29a) C(29b) 0.72(2) yes
C(29a) C(30) 1.85(2) yes
C(29b) C(30) 1.46(2) yes
C(31) C(32) 1.392(4) yes
C(31) C(36) 1.387(4) yes
C(32) C(33) 1.380(4) yes
C(33) C(34) 1.384(4) yes
C(34) C(35) 1.393(4) yes
C(35) C(36) 1.392(4) yes
C(37) C(38) 1.395(4) yes
C(37) C(42) 1.387(4) yes
C(38) C(39) 1.385(4) yes
C(39) C(40) 1.379(4) yes
C(40) C(41) 1.395(4) yes
C(41) C(42) 1.401(4) yes
C(43) C(44) 1.383(4) yes
C(43) C(45) 1.392(4) yes
C(44) C(45) 1.385(4) yes
C(46) C(47) 1.372(6) yes
C(46) C(51) 1.366(5) yes
C(47) C(48) 1.371(6) yes
C(48) C(49) 1.380(6) yes
C(49) C(50) 1.362(6) yes
C(50) C(51) 1.378(6) yes
C(52) C(53) 1.366(5) yes
C(52) C(57) 1.368(5) yes
C(53) C(54) 1.370(5) yes
C(54) C(55) 1.380(5) yes
C(55) C(56) 1.374(6) yes
C(56) C(57) 1.370(5) yes
